data_2242840
loop_
_publ_author_name
'Mani, J. Arul Martin'
'Mercina, M.'
'Inglebert, S. Antony'
'Narayanan, P.'
'Joseph, V.'
'Sagayaraj, P.'

_publ_section_title
;
 Crystal structure determination of two pyridine derivatives:
 4-[(<i>E</i>)-2-(4-methoxyphenyl)ethenyl]-1-methylpyridin-1-ium
 hexafluoro-\l^6^-phosphane and
 4-[(<i>E</i>)-2-[4-(dimethylamino)phenyl]ethenyl]-1-phenyl-1\l^5^-pyridin-1-ylium
 hexafluoro-\l^6^-phosphane
;
_journal_coeditor_code LH5891
_journal_issue 2
_journal_name_full 'Acta Crystallographica Section E'
_journal_page_first 288
_journal_page_last 291
_journal_paper_doi 10.1107/S2056989019001403
_journal_volume 75
_journal_year 2019
_chemical_formula_iupac 'C15 H16 N O +, P F6 -'
_chemical_formula_moiety 'C15 H16 N O +, F6 P -'
_chemical_formula_sum 'C15 H16 F6 N O P'
_chemical_formula_weight 371.26
_chemical_name_systematic
;
4-[(<i>E</i>)-2-(4-Methoxyphenyl)ethenyl]-1-methylpyridin-1-ium
hexafluoro-\l^6^-phosphane
;
_space_group_IT_number 4
_symmetry_cell_setting monoclinic
_symmetry_space_group_name_Hall 'P 2yb'
_symmetry_space_group_name_H-M 'P 1 21 1'
_atom_sites_solution_hydrogens geom
_atom_sites_solution_primary direct
_atom_sites_solution_secondary difmap
_audit_creation_method SHELXL-97
_cell_angle_alpha 90.00
_cell_angle_beta 101.868(2)
_cell_angle_gamma 90.00
_cell_formula_units_Z 2
_cell_length_a 6.4320(2)
_cell_length_b 9.3645(3)
_cell_length_c 13.6070(5)
_cell_measurement_reflns_used 2867
_cell_measurement_temperature 296(2)
_cell_measurement_theta_max 26.00
_cell_measurement_theta_min 2.66
_cell_volume 802.06(5)
_computing_cell_refinement
;
APEX2 (Bruker, 2008)
;
_computing_data_collection
;
APEX2 (Bruker, 2008)
;
_computing_data_reduction
;
SAINT (Bruker, 2008)
;
_computing_molecular_graphics
;
ORTEP-3 for Windows (Farrugia, 2012) and Mercury (Macrae <i>et al.</i>,
2008)
;
_computing_publication_material
;
SHELXL97 (Sheldrick, 2008) and PLATON (Spek, 2009)
;
_computing_structure_refinement
;
SHELXL97 (Sheldrick, 2008)
;
_computing_structure_solution
;
SHELXS97 (Sheldrick, 2008)
;
_diffrn_ambient_temperature 296(2)
_diffrn_measured_fraction_theta_full 0.999
_diffrn_measured_fraction_theta_max 0.999
_diffrn_measurement_device_type 'Bruker Kappa APEXII CCD'
_diffrn_measurement_method '\w & \f scans'
_diffrn_radiation_monochromator graphite
_diffrn_radiation_source 'fine-focus sealed tube'
_diffrn_radiation_type MoK\a
_diffrn_radiation_wavelength 0.71073
_diffrn_reflns_av_R_equivalents 0.0216
_diffrn_reflns_av_sigmaI/netI 0.0226
_diffrn_reflns_limit_h_max 7
_diffrn_reflns_limit_h_min -7
_diffrn_reflns_limit_k_max 11
_diffrn_reflns_limit_k_min -9
_diffrn_reflns_limit_l_max 16
_diffrn_reflns_limit_l_min -16
_diffrn_reflns_number 8106
_diffrn_reflns_theta_full 26.00
_diffrn_reflns_theta_max 26.00
_diffrn_reflns_theta_min 2.66
_exptl_absorpt_coefficient_mu 0.238
_exptl_absorpt_correction_T_max 0.9321
_exptl_absorpt_correction_T_min 0.9214
_exptl_absorpt_correction_type multi-scan
_exptl_absorpt_process_details
;
(SADABS; Bruker, 2008)
;
_exptl_crystal_colour green
_exptl_crystal_density_diffrn 1.537
_exptl_crystal_density_method 'not measured'
_exptl_crystal_description block
_exptl_crystal_F_000 380
_exptl_crystal_size_max 0.35
_exptl_crystal_size_mid 0.30
_exptl_crystal_size_min 0.30
_refine_diff_density_max 0.152
_refine_diff_density_min -0.141
_refine_ls_abs_structure_details
;
Flack (1983), 1198 Friedel pairs
;
_refine_ls_abs_structure_Flack 0.08(11)
_refine_ls_extinction_coef 0.016(3)
_refine_ls_extinction_expression Fc^*^=kFc[1+0.001xFc^2^\l^3^/sin(2\q)]^-1/4^
_refine_ls_extinction_method SHELXL
_refine_ls_goodness_of_fit_ref 1.024
_refine_ls_hydrogen_treatment mixed
_refine_ls_matrix_type full
_refine_ls_number_parameters 273
_refine_ls_number_reflns 2867
_refine_ls_number_restraints 140
_refine_ls_restrained_S_all 1.137
_refine_ls_R_factor_all 0.0366
_refine_ls_R_factor_gt 0.0321
_refine_ls_shift/su_max 0.000
_refine_ls_shift/su_mean 0.000
_refine_ls_structure_factor_coef Fsqd
_refine_ls_weighting_details 'calc w=1/[\s^2^(Fo^2^)+(0.0459P)^2^+0.1060P] where P=(Fo^2^+2Fc^2^)/3'
_refine_ls_weighting_scheme calc
_refine_ls_wR_factor_gt 0.0809
_refine_ls_wR_factor_ref 0.0844
_reflns_number_gt 2606
_reflns_number_total 2867
_reflns_threshold_expression I>2\s(I)
_cod_data_source_file lh5891sup1.cif
_cod_data_source_block I
_cod_original_sg_symbol_H-M 'P 21'
_cod_database_code 2242840

loop_
_symmetry_equiv_pos_as_xyz
'x, y, z'
'-x, y+1/2, -z'

loop_
_atom_site_type_symbol
_atom_site_label
_atom_site_fract_x
_atom_site_fract_y
_atom_site_fract_z
_atom_site_U_iso_or_equiv
_atom_site_adp_type
_atom_site_calc_flag
_atom_site_refinement_flags
_atom_site_occupancy
_atom_site_symmetry_multiplicity
_atom_site_disorder_assembly
_atom_site_disorder_group
C C1 0.6868(5) 0.3750(4) 0.1233(2) 0.0795(9) Uani d . 1 1 . .
H H1A 0.7984 0.4199 0.1710 0.119 Uiso calc R 1 1 . .
H H1B 0.7430 0.3396 0.0679 0.119 Uiso calc R 1 1 . .
H H1C 0.6290 0.2971 0.1550 0.119 Uiso calc R 1 1 . .
C C2 0.3506(4) 0.4329(3) 0.02002(19) 0.0562(6) Uani d . 1 1 . .
C C3 0.1982(4) 0.5355(3) -0.0083(2) 0.0638(7) Uani d . 1 1 . .
H H3 0.2204 0.6270 0.0182 0.077 Uiso calc R 1 1 . .
C C4 0.0127(4) 0.5051(3) -0.07556(19) 0.0605(6) Uani d . 1 1 . .
H H4 -0.0885 0.5764 -0.0937 0.073 Uiso calc R 1 1 . .
C C5 -0.0260(4) 0.3690(3) -0.11688(16) 0.0494(6) Uani d . 1 1 . .
C C6 0.1323(4) 0.2680(3) -0.08913(18) 0.0559(6) Uani d . 1 1 . .
H H6 0.1122 0.1769 -0.1167 0.067 Uiso calc R 1 1 . .
C C7 0.3206(4) 0.2978(3) -0.0214(2) 0.0579(7) Uani d . 1 1 . .
H H7 0.4246 0.2281 -0.0042 0.069 Uiso calc R 1 1 . .
C C8 -0.2243(4) 0.3294(4) -0.18350(15) 0.0536(5) Uani d . 1 1 . .
H H8 -0.2377 0.2349 -0.2049 0.064 Uiso calc R 1 1 . .
C C9 -0.3863(4) 0.4140(3) -0.21639(19) 0.0573(6) Uani d . 1 1 . .
H H9 -0.3690 0.5098 -0.1986 0.069 Uiso calc R 1 1 . .
C C10 -0.5907(4) 0.3729(3) -0.27799(17) 0.0500(6) Uani d . 1 1 . .
C C11 -0.7440(4) 0.4771(3) -0.3090(2) 0.0601(6) Uani d . 1 1 . .
H H11 -0.7139 0.5720 -0.2915 0.072 Uiso calc R 1 1 . .
C C12 -0.9364(5) 0.4417(3) -0.3646(2) 0.0613(7) Uani d . 1 1 . .
H H12 -1.0367 0.5131 -0.3844 0.074 Uiso calc R 1 1 . .
C C13 -0.8419(5) 0.2036(3) -0.3640(2) 0.0593(7) Uani d . 1 1 . .
H H13 -0.8759 0.1099 -0.3836 0.071 Uiso calc R 1 1 . .
C C14 -0.6466(5) 0.2330(3) -0.3077(2) 0.0588(7) Uani d . 1 1 . .
H H14 -0.5494 0.1594 -0.2888 0.071 Uiso calc R 1 1 . .
C C15 -1.1961(4) 0.2735(4) -0.4540(2) 0.0741(8) Uani d . 1 1 . .
H H15A -1.2061 0.1728 -0.4675 0.111 Uiso calc R 1 1 . .
H H15B -1.2142 0.3250 -0.5162 0.111 Uiso calc R 1 1 . .
H H15C -1.3048 0.3012 -0.4189 0.111 Uiso calc R 1 1 . .
N N1 -0.9864(3) 0.3063(2) -0.39178(14) 0.0543(6) Uani d . 1 1 . .
O O1 0.5245(3) 0.4760(2) 0.08788(15) 0.0736(6) Uani d . 1 1 . .
P P1 0.74137(10) 0.83995(8) 0.65677(4) 0.05309(18) Uani d D 1 1 . .
F F1 0.7553(11) 0.7695(5) 0.7626(3) 0.1143(17) Uani d PDU 0.614(7) 1 A 1
F F2 0.5074(6) 0.8863(7) 0.6568(4) 0.1075(19) Uani d PDU 0.614(7) 1 A 1
F F3 0.6535(12) 0.6952(7) 0.6034(6) 0.0961(19) Uani d PDU 0.614(7) 1 A 1
F F4 0.7210(13) 0.9108(6) 0.5533(3) 0.128(2) Uani d PDU 0.614(7) 1 A 1
F F5 0.9725(6) 0.7933(8) 0.6592(6) 0.125(2) Uani d PDU 0.614(7) 1 A 1
F F6 0.800(3) 0.9748(11) 0.7254(10) 0.109(4) Uani d PDU 0.614(7) 1 A 1
F F1' 0.8909(17) 0.7393(7) 0.7289(7) 0.112(3) Uani d PDU 0.386(7) 1 A 2
F F2' 0.5512(16) 0.7924(12) 0.6982(8) 0.140(4) Uani d PDU 0.386(7) 1 A 2
F F3' 0.705(2) 0.7182(14) 0.5738(8) 0.101(3) Uani d PDU 0.386(7) 1 A 2
F F4' 0.5990(17) 0.9410(8) 0.5792(9) 0.127(4) Uani d PDU 0.386(7) 1 A 2
F F5' 0.9347(16) 0.8884(11) 0.6106(7) 0.120(3) Uani d PDU 0.386(7) 1 A 2
F F6' 0.830(4) 0.9820(15) 0.7120(14) 0.084(4) Uani d PDU 0.386(7) 1 A 2

loop_
_atom_site_aniso_label
_atom_site_aniso_U_11
_atom_site_aniso_U_22
_atom_site_aniso_U_33
_atom_site_aniso_U_12
_atom_site_aniso_U_13
_atom_site_aniso_U_23
C1 0.0625(16) 0.083(3) 0.0841(18) -0.0033(15) -0.0058(14) 0.0087(17)
C2 0.0537(15) 0.0581(17) 0.0568(14) -0.0038(12) 0.0116(11) 0.0032(12)
C3 0.0628(16) 0.0509(17) 0.0749(16) -0.0001(12) 0.0080(13) -0.0089(13)
C4 0.0593(15) 0.0527(16) 0.0669(14) 0.0059(12) 0.0070(12) -0.0023(13)
C5 0.0503(12) 0.0519(17) 0.0473(10) -0.0017(10) 0.0130(9) 0.0013(10)
C6 0.0586(15) 0.0464(14) 0.0637(14) -0.0030(12) 0.0145(12) -0.0061(12)
C7 0.0516(14) 0.0518(18) 0.0697(15) 0.0023(10) 0.0114(11) 0.0056(12)
C8 0.0580(12) 0.0529(15) 0.0515(11) 0.0006(13) 0.0147(10) 0.0023(13)
C9 0.0562(14) 0.0503(15) 0.0651(13) -0.0013(11) 0.0116(11) 0.0012(12)
C10 0.0523(13) 0.0486(19) 0.0512(11) -0.0008(10) 0.0157(9) 0.0026(10)
C11 0.0652(17) 0.0521(16) 0.0623(14) 0.0028(13) 0.0113(12) -0.0033(13)
C12 0.0594(16) 0.0594(19) 0.0648(15) 0.0099(13) 0.0123(13) 0.0080(13)
C13 0.0645(16) 0.0513(17) 0.0620(14) -0.0023(13) 0.0129(13) -0.0010(13)
C14 0.0569(16) 0.0503(17) 0.0700(16) 0.0082(12) 0.0144(13) 0.0036(13)
C15 0.0552(15) 0.097(2) 0.0656(15) -0.0093(15) 0.0013(12) 0.0037(16)
N1 0.0497(11) 0.0629(19) 0.0507(10) -0.0013(9) 0.0112(8) 0.0030(9)
O1 0.0622(11) 0.0680(14) 0.0816(12) -0.0055(10) -0.0061(9) -0.0044(11)
P1 0.0518(3) 0.0467(3) 0.0587(3) 0.0013(3) 0.0066(2) -0.0026(3)
F1 0.172(5) 0.089(3) 0.079(2) 0.006(3) 0.017(3) 0.028(2)
F2 0.0611(19) 0.140(4) 0.113(3) 0.024(2) -0.0018(19) -0.038(3)
F3 0.095(4) 0.068(3) 0.116(4) -0.008(2) -0.001(3) -0.025(3)
F4 0.213(6) 0.109(4) 0.073(2) 0.015(4) 0.057(3) 0.015(2)
F5 0.063(2) 0.139(5) 0.173(5) 0.018(2) 0.019(3) -0.057(4)
F6 0.111(5) 0.091(6) 0.121(6) 0.004(4) 0.018(4) -0.057(5)
F1' 0.136(6) 0.074(4) 0.099(5) 0.026(4) -0.037(4) 0.005(4)
F2' 0.115(6) 0.149(7) 0.182(7) -0.035(5) 0.092(5) -0.004(6)
F3' 0.116(7) 0.093(6) 0.092(5) -0.020(4) 0.018(4) -0.039(4)
F4' 0.127(6) 0.080(4) 0.136(7) 0.007(4) -0.064(5) 0.017(4)
F5' 0.115(5) 0.120(6) 0.146(6) -0.027(4) 0.079(5) -0.019(5)
F6' 0.102(7) 0.056(5) 0.091(5) -0.021(5) 0.010(5) -0.009(4)

loop_
_atom_type_symbol
_atom_type_description
_atom_type_scat_dispersion_real
_atom_type_scat_dispersion_imag
_atom_type_scat_source
C C 0.0033 0.0016 'International Tables Vol C Tables 4.2.6.8 and 6.1.1.4'
H H 0.0000 0.0000 'International Tables Vol C Tables 4.2.6.8 and 6.1.1.4'
N N 0.0061 0.0033 'International Tables Vol C Tables 4.2.6.8 and 6.1.1.4'
O O 0.0106 0.0060 'International Tables Vol C Tables 4.2.6.8 and 6.1.1.4'
P P 0.1023 0.0942 'International Tables Vol C Tables 4.2.6.8 and 6.1.1.4'
F F 0.0171 0.0103 'International Tables Vol C Tables 4.2.6.8 and 6.1.1.4'

loop_
_geom_angle_atom_site_label_1
_geom_angle_atom_site_label_2
_geom_angle_atom_site_label_3
_geom_angle
O1 C1 H1A 109.5
O1 C1 H1B 109.5
H1A C1 H1B 109.5
O1 C1 H1C 109.5
H1A C1 H1C 109.5
H1B C1 H1C 109.5
O1 C2 C3 115.2(3)
O1 C2 C7 125.2(3)
C3 C2 C7 119.7(2)
C2 C3 C4 121.0(3)
C2 C3 H3 119.5
C4 C3 H3 119.5
C3 C4 C5 121.0(3)
C3 C4 H4 119.5
C5 C4 H4 119.5
C6 C5 C4 117.0(2)
C6 C5 C8 119.9(2)
C4 C5 C8 123.1(2)
C5 C6 C7 122.3(3)
C5 C6 H6 118.8
C7 C6 H6 118.8
C2 C7 C6 118.9(2)
C2 C7 H7 120.5
C6 C7 H7 120.5
C9 C8 C5 126.3(3)
C9 C8 H8 116.8
C5 C8 H8 116.8
C8 C9 C10 126.5(3)
C8 C9 H9 116.7
C10 C9 H9 116.7
C11 C10 C14 116.5(2)
C11 C10 C9 119.2(2)
C14 C10 C9 124.2(2)
C12 C11 C10 120.5(3)
C12 C11 H11 119.7
C10 C11 H11 119.7
N1 C12 C11 121.7(3)
N1 C12 H12 119.1
C11 C12 H12 119.1
N1 C13 C14 121.5(3)
N1 C13 H13 119.3
C14 C13 H13 119.3
C13 C14 C10 120.4(3)
C13 C14 H14 119.8
C10 C14 H14 119.8
N1 C15 H15A 109.5
N1 C15 H15B 109.5
H15A C15 H15B 109.5
N1 C15 H15C 109.5
H15A C15 H15C 109.5
H15B C15 H15C 109.5
C13 N1 C12 119.3(2)
C13 N1 C15 121.0(3)
C12 N1 C15 119.8(2)
C2 O1 C1 118.6(3)
F2' P1 F4 123.0(5)
F2' P1 F5 139.2(6)
F4 P1 F5 92.4(4)
F2' P1 F1' 91.7(6)
F4 P1 F1' 140.3(5)
F5 P1 F1' 48.9(4)
F2' P1 F4' 91.4(6)
F5 P1 F4' 127.8(6)
F1' P1 F4' 176.6(7)
F4 P1 F2 88.8(3)
F5 P1 F2 178.8(4)
F1' P1 F2 129.9(5)
F4' P1 F2 53.4(5)
F2' P1 F1 55.5(5)
F4 P1 F1 178.2(4)
F5 P1 F1 89.4(4)
F4' P1 F1 142.0(6)
F2 P1 F1 89.4(3)
F2' P1 F6 97.4(7)
F4 P1 F6 99.3(6)
F5 P1 F6 95.9(7)
F1' P1 F6 94.1(6)
F4' P1 F6 87.2(7)
F2 P1 F6 83.7(6)
F1 P1 F6 80.3(6)
F2' P1 F5' 178.3(5)
F4 P1 F5' 55.6(4)
F1' P1 F5' 89.4(5)
F4' P1 F5' 87.5(6)
F2 P1 F5' 139.4(5)
F1 P1 F5' 126.0(5)
F6 P1 F5' 83.8(6)
F2' P1 F6' 108.1(9)
F4 P1 F6' 91.5(7)
F5 P1 F6' 88.7(10)
F1' P1 F6' 95.5(8)
F4' P1 F6' 85.1(8)
F2 P1 F6' 91.0(9)
F1 P1 F6' 88.3(7)
F5' P1 F6' 73.1(9)
F2' P1 F3 71.4(4)
F4 P1 F3 89.7(3)
F5 P1 F3 91.1(3)
F1' P1 F3 83.5(4)
F4' P1 F3 96.0(4)
F2 P1 F3 89.1(3)
F1 P1 F3 90.5(3)
F6 P1 F3 168.4(6)
F5' P1 F3 107.5(4)
F6' P1 F3 178.8(8)
F2' P1 F3' 92.4(5)
F4 P1 F3' 71.7(5)
F5 P1 F3' 79.2(5)
F1' P1 F3' 89.7(6)
F4' P1 F3' 88.5(7)
F2 P1 F3' 101.4(5)
F1 P1 F3' 108.9(5)
F6 P1 F3' 169.4(7)
F5' P1 F3' 86.3(5)
F6' P1 F3' 158.7(9)

loop_
_geom_bond_atom_site_label_1
_geom_bond_atom_site_label_2
_geom_bond_distance
C1 O1 1.418(4)
C1 H1A 0.9600
C1 H1B 0.9600
C1 H1C 0.9600
C2 O1 1.357(3)
C2 C3 1.370(4)
C2 C7 1.382(4)
C3 C4 1.376(4)
C3 H3 0.9300
C4 C5 1.395(4)
C4 H4 0.9300
C5 C6 1.385(4)
C5 C8 1.452(3)
C6 C7 1.391(4)
C6 H6 0.9300
C7 H7 0.9300
C8 C9 1.312(4)
C8 H8 0.9300
C9 C10 1.458(4)
C9 H9 0.9300
C10 C11 1.390(4)
C10 C14 1.396(4)
C11 C12 1.352(4)
C11 H11 0.9300
C12 N1 1.341(4)
C12 H12 0.9300
C13 N1 1.338(3)
C13 C14 1.358(4)
C13 H13 0.9300
C14 H14 0.9300
C15 N1 1.470(3)
C15 H15A 0.9600
C15 H15B 0.9600
C15 H15C 0.9600
P1 F2' 1.515(6)
P1 F4 1.537(4)
P1 F5 1.543(4)
P1 F1' 1.545(6)
P1 F4' 1.566(6)
P1 F2 1.566(4)
P1 F1 1.570(4)
P1 F6 1.570(8)
P1 F5' 1.571(6)
P1 F6' 1.575(12)
P1 F3 1.586(6)
P1 F3' 1.588(10)

loop_
_geom_hbond_atom_site_label_D
_geom_hbond_atom_site_label_H
_geom_hbond_atom_site_label_A
_geom_hbond_site_symmetry_A
_geom_hbond_distance_DH
_geom_hbond_distance_HA
_geom_hbond_distance_DA
_geom_hbond_angle_DHA
C1 H1C F2' 2_646 0.96 2.51 3.220(8) 131.0
C12 H12 F3 1_354 0.93 2.60 3.509(8) 165.1
C12 H12 F3' 1_354 0.93 2.53 3.454(16) 175.5
C13 H13 F5' 1_344 0.93 2.40 3.270(9) 155.9
C15 H15A F4 1_344 0.96 2.53 3.443(7) 159.9
C15 H15B F2 2_445 0.96 2.46 3.235(5) 137.5
C15 H15B F5' 2_545 0.96 2.49 3.162(7) 127.2

loop_
_geom_torsion_atom_site_label_1
_geom_torsion_atom_site_label_2
_geom_torsion_atom_site_label_3
_geom_torsion_atom_site_label_4
_geom_torsion
O1 C2 C3 C4 -179.0(2)
C7 C2 C3 C4 1.8(4)
C2 C3 C4 C5 0.0(4)
C3 C4 C5 C6 -1.6(4)
C3 C4 C5 C8 176.3(2)
C4 C5 C6 C7 1.5(4)
C8 C5 C6 C7 -176.5(2)
O1 C2 C7 C6 179.0(2)
C3 C2 C7 C6 -1.9(4)
C5 C6 C7 C2 0.2(4)
C6 C5 C8 C9 -179.4(2)
C4 C5 C8 C9 2.8(4)
C5 C8 C9 C10 -175.8(2)
C8 C9 C10 C11 -178.1(2)
C8 C9 C10 C14 2.9(4)
C14 C10 C11 C12 0.4(4)
C9 C10 C11 C12 -178.7(2)
C10 C11 C12 N1 -0.1(4)
N1 C13 C14 C10 -0.6(4)
C11 C10 C14 C13 0.0(4)
C9 C10 C14 C13 179.0(2)
C14 C13 N1 C12 0.9(4)
C14 C13 N1 C15 179.1(3)
C11 C12 N1 C13 -0.5(4)
C11 C12 N1 C15 -178.7(2)
C3 C2 O1 C1 178.2(3)
C7 C2 O1 C1 -2.7(4)

_cod_database_fobs_code 2242840
